data_7720124
loop_
_publ_author_name
'Buth, Julian'
'Vishnevskiy, Yury V.'
'Lamm, Jan-Hendrik'
'Neumann, Beate'
'Stammler, Hans-Georg'
'Mitzel, Norbert W.'

_publ_section_title
;
 Tuning reactivity through implementation of the HSAB concept in oxygen-
 and sulphur-bridged Al/P and Ga/P FLPs.
;
_journal_issue 6
_journal_name_full 'Dalton transactions (Cambridge, England : 2003)'
_journal_page_first 2691
_journal_page_last 2701
_journal_paper_doi 10.1039/d6dt00151c
_journal_volume 55
_journal_year 2026
_chemical_formula_moiety 'C25 H62 Al P S2 Si4'
_chemical_formula_sum 'C25 H62 Al P S2 Si4'
_chemical_formula_weight 597.200
_space_group_crystal_system triclinic
_space_group_IT_number 2
_space_group_name_Hall '-P 1'
_space_group_name_H-M_alt 'P -1'
_symmetry_Int_Tables_number 2
_atom_sites_solution_primary dual
_audit_creation_date 2025-09-28
_audit_creation_method
;
Olex2 1.5-alpha
(compiled 2025.07.13 svn.rb7424aed for OlexSys, GUI svn.r7317)
;
_audit_update_record
;
2025-11-17 deposited with the CCDC.	2026-01-21 downloaded from the CCDC.
;
_cell_angle_alpha 83.294(2)
_cell_angle_beta 86.526(2)
_cell_angle_gamma 76.911(2)
_cell_formula_units_Z 4
_cell_length_a 12.1972(3)
_cell_length_b 17.2090(4)
_cell_length_c 18.0410(3)
_cell_measurement_reflns_used 25117
_cell_measurement_temperature 100.01(10)
_cell_measurement_theta_max 32.9280
_cell_measurement_theta_min 2.0700
_cell_volume 3660.93(14)
_computing_cell_refinement 'CrysAlisPro 1.171.44.120a (Rigaku OD, 2025)'
_computing_data_collection 'CrysAlisPro system (CCD 44.120a 64-bit (release 22-08-2025))'
_computing_data_reduction 'CrysAlisPro 1.171.44.120a (Rigaku OD, 2025)'
_computing_molecular_graphics 'Olex2 1.5-alpha (Dolomanov et al., 2009)'
_computing_publication_material 'Olex2 1.5-alpha (Dolomanov et al., 2009)'
_computing_structure_refinement 'olex2.refine 1.5-alpha (Bourhis et al., 2015)'
_computing_structure_solution 'SHELXT 2018/2 (Sheldrick, 2018)'
_diffrn_ambient_environment N~2~
_diffrn_ambient_temperature 100.01(10)
_diffrn_detector 'CCD plate'
_diffrn_detector_area_resol_mean 8.0951
_diffrn_detector_type Eos
_diffrn_measured_fraction_theta_full 0.9995
_diffrn_measured_fraction_theta_max 0.9997
_diffrn_measurement_details
;
List of Runs (angles in degrees, time in seconds):

  # Type    Start    End  Width  t~exp~   \w     \q     \k     \f   Frames
#--------------------------------------------------------------------------
  1  \w     10.00 101.00   1.00    4.00    --   31.72  57.00-150.00   91
  2  \w    -10.00  20.00   1.00    4.00    --   31.72  95.00 -89.34   30
  3  \w    -15.00  68.00   1.00    4.00    --   31.72 -99.00-180.00   83
  4  \w    -10.00  19.00   1.00    4.00    --   31.72  96.00  48.46   29
  5  \w      4.00 104.00   1.00    4.00    --   31.72  38.00 -30.00  100
  6  \w    -37.00  50.00   1.00    4.00    --   31.72 -57.00  60.00   87
  7  \w     -2.00  42.00   1.00    4.00    --   31.72  80.00  89.89   44
  8  \w      4.00  72.00   1.00    4.00    --   31.72 -99.00 -90.00   68
  9  \w      4.00  57.00   1.00    4.00    --   31.72  38.00-180.00   53
 10  \w     68.00 104.00   1.00    4.00    --   31.72  38.00-180.00   36
 11  \w     10.00  85.00   1.00    4.00    --   31.72  57.00   0.00   75
 12  \w    -15.00  74.00   1.00    4.00    --   31.72 -99.00  30.00   89
 13  \w    -25.00  32.00   1.00    4.00    --  -31.88  57.00 -30.00   57
 14  \w    -93.00  24.00   1.00    4.00    --  -31.88   0.00 -30.00  117
;
_diffrn_measurement_device 'four-circle diffractometer'
_diffrn_measurement_device_type 'SuperNova, Single source at offset/far, Eos'
_diffrn_measurement_method '\w scans'
_diffrn_orient_matrix_type 'CrysAlisPro convention (1999,Acta A55,543-557)'
_diffrn_orient_matrix_UB_11 -0.0488022000
_diffrn_orient_matrix_UB_12 0.0281149000
_diffrn_orient_matrix_UB_13 0.0106975000
_diffrn_orient_matrix_UB_21 0.0317063000
_diffrn_orient_matrix_UB_22 0.0300929000
_diffrn_orient_matrix_UB_23 -0.0023681000
_diffrn_orient_matrix_UB_31 -0.0134919000
_diffrn_orient_matrix_UB_32 0.0107230000
_diffrn_orient_matrix_UB_33 -0.0380660000
_diffrn_radiation_monochromator mirror
_diffrn_radiation_probe x-ray
_diffrn_radiation_type 'Mo K\a'
_diffrn_radiation_wavelength 0.71073
_diffrn_reflns_av_R_equivalents 0.0547
_diffrn_reflns_av_unetI/netI 0.0637
_diffrn_reflns_Laue_measured_fraction_full 0.9995
_diffrn_reflns_Laue_measured_fraction_max 0.9997
_diffrn_reflns_limit_h_max 19
_diffrn_reflns_limit_h_min -18
_diffrn_reflns_limit_k_max 26
_diffrn_reflns_limit_k_min -26
_diffrn_reflns_limit_l_max 28
_diffrn_reflns_limit_l_min -28
_diffrn_reflns_number 95073
_diffrn_reflns_point_group_measured_fraction_full 0.9995
_diffrn_reflns_point_group_measured_fraction_max 0.9997
_diffrn_reflns_theta_full 25.2417
_diffrn_reflns_theta_max 29.57
_diffrn_reflns_theta_min 1.87
_diffrn_source 'micro-focus sealed X-ray tube'
_diffrn_source_type 'SuperNova (Mo) X-ray Source'
_exptl_absorpt_coefficient_mu 0.357
_exptl_absorpt_correction_T_max 1.000
_exptl_absorpt_correction_T_min 0.277
_exptl_absorpt_correction_type gaussian
_exptl_absorpt_process_details
;
CrysAlisPro 1.171.44.120a (Rigaku Oxford Diffraction, 2025)
Numerical absorption correction based on gaussian integration over
a multifaceted crystal model
Empirical absorption correction using spherical harmonics,
implemented in SCALE3 ABSPACK scaling algorithm.
;
_exptl_crystal_colour 'clear colourless'
_exptl_crystal_colour_lustre clear
_exptl_crystal_colour_primary colourless
_exptl_crystal_density_diffrn 1.084
_exptl_crystal_description block
_exptl_crystal_F_000 1315.328
_exptl_crystal_size_max 0.67
_exptl_crystal_size_mid 0.31
_exptl_crystal_size_min 0.24
_refine_diff_density_max 0.7897
_refine_diff_density_min -0.8927
_refine_diff_density_rms 0.0883
_refine_ls_d_res_high 0.7200
_refine_ls_d_res_low 10.8741
_refine_ls_goodness_of_fit_ref 1.0429
_refine_ls_hydrogen_treatment constr
_refine_ls_matrix_type full
_refine_ls_number_constraints 198
_refine_ls_number_parameters 708
_refine_ls_number_reflns 20502
_refine_ls_number_restraints 402
_refine_ls_restrained_S_all 1.0325
_refine_ls_R_factor_all 0.0571
_refine_ls_R_factor_gt 0.0377
_refine_ls_shift/su_max 0.0008
_refine_ls_shift/su_mean 0.0001
_refine_ls_structure_factor_coef Fsqd
_refine_ls_weighting_details 'w=1/[\s^2^(Fo^2^)+(0.0187P)^2^+1.1277P] where P=(Fo^2^+2Fc^2^)/3'
_refine_ls_weighting_scheme calc
_refine_ls_wR_factor_gt 0.0682
_refine_ls_wR_factor_ref 0.0764
_reflns_Friedel_coverage 0.0
_reflns_limit_h_max 16
_reflns_limit_h_min -16
_reflns_limit_k_max 23
_reflns_limit_k_min -23
_reflns_limit_l_max 25
_reflns_limit_l_min 0
_reflns_number_gt 15725
_reflns_number_total 20502
_reflns_threshold_expression I>=2u(I)
_cod_data_source_file d6dt00151c3.cif
_cod_data_source_block AlSPxSC3H6
_cod_database_code 7720124
_chemical_oxdiff_formula 'C25 H62 Al P S2 Si4'
_diffrn_oxdiff_digest_od_ed
;

;
_diffrn_oxdiff_measurement_exp_name butH64.par
_olex2_refinement_description
;
1. Fixed Uiso
 At 1.2 times of:
  All C(H) groups, All C(H,H) groups
 At 1.5 times of:
  All C(H,H,H) groups
2. Uiso/Uaniso restraints and constraints
Si7A \\sim Si7B \\sim Si8 \\sim C33A \\sim C33B \\sim C34A \\sim C34B \\sim
C35A \\sim C35B \\sim C36A \\sim C36B \\sim C37 \\sim C38 \\sim C39: within 2A
with sigma of 0.001 and sigma for terminal atoms of 0.002 within 2A
C15 \\sim C16A \\sim C16B \\sim C17A \\sim C17B \\sim C18B: within 2A with
sigma of 0.001 and sigma for terminal atoms of 0.002 within 2A
C15 \\sim C16A \\sim C16B \\sim C17A \\sim C17B \\sim C18A \\sim C18B: within
2A with sigma of 0.001 and sigma for terminal atoms of 0.002 within 2A
3. Rigid body (RIGU) restrains
 Si7A, Si7B, Si8, C33A, C33B, C34A, C34B, C35A, C35B, C36A, C36B, C37, C38, C39
 with sigma for 1-2 distances of 0.001 and sigma for 1-3 distances of 0.001
 C15, C16A, C16B, C17A, C17B, C18B
 with sigma for 1-2 distances of 0.001 and sigma for 1-3 distances of 0.001
 C15, C16A, C16B, C17A, C17B, C18A, C18B
 with sigma for 1-2 distances of 0.001 and sigma for 1-3 distances of 0.001
4. Others
 Sof(Si7B)=Sof(C33B)=Sof(H33B)=Sof(C34B)=Sof(H34d)=Sof(H34e)=Sof(H34f)=
 Sof(C35B)=Sof(H35d)=Sof(H35e)=Sof(H35f)=Sof(C36B)=Sof(H36d)=Sof(H36e)=
 Sof(H36f)=1-FVAR(1)
 Sof(Si7A)=Sof(C33A)=Sof(H33A)=Sof(C34A)=Sof(H34a)=Sof(H34b)=Sof(H34c)=
 Sof(C35A)=Sof(H35a)=Sof(H35b)=Sof(H35c)=Sof(C36A)=Sof(H36a)=Sof(H36b)=
 Sof(H36c)=FVAR(1)
 Sof(C16B)=Sof(H16d)=Sof(H16e)=Sof(H16f)=Sof(C17B)=Sof(H17d)=Sof(H17e)=
 Sof(H17f)=Sof(C18B)=Sof(H18d)=Sof(H18e)=Sof(H18f)=1-FVAR(2)
 Sof(C16A)=Sof(H16a)=Sof(H16b)=Sof(H16c)=Sof(C17A)=Sof(H17a)=Sof(H17b)=
 Sof(H17c)=Sof(C18A)=Sof(H18a)=Sof(H18b)=Sof(H18c)=FVAR(2)
5.a Ternary CH refined with riding coordinates:
 C1(H1), C8(H8), C24(H24), C26(H26), C33A(H33A), C33B(H33B), C49(H49)
5.b Secondary CH2 refined with riding coordinates:
 C23(H23a,H23b), C48(H48a,H48b)
5.c Me refined with riding coordinates:
 C16A(H16a,H16b,H16c), C17A(H17a,H17b,H17c), C17B(H17d,H17e,H17f), C18A(H18a,
 H18b,H18c), C18B(H18d,H18e,H18f)
5.d Idealised Me refined as rotating group:
 C2(H2a,H2b,H2c), C3(H3a,H3b,H3c), C4(H4a,H4b,H4c), C5(H5a,H5b,H5c), C6(H6a,
 H6b,H6c), C7(H7a,H7b,H7c), C9(H9a,H9b,H9c), C10(H10a,H10b,H10c), C11(H11a,H11b,
 H11c), C12(H12a,H12b,H12c), C13(H13a,H13b,H13c), C14(H14a,H14b,H14c),
 C16B(H16d,H16e,H16f), C20(H20a,H20b,H20c), C21(H21a,H21b,H21c), C22(H22a,H22b,
 H22c), C25(H25a,H25b,H25c), C27(H27a,H27b,H27c), C28(H28a,H28b,H28c), C29(H29a,
 H29b,H29c), C30(H30a,H30b,H30c), C31(H31a,H31b,H31c), C32(H32a,H32b,H32c),
 C34A(H34a,H34b,H34c), C34B(H34d,H34e,H34f), C35A(H35a,H35b,H35c), C35B(H35d,
 H35e,H35f), C36A(H36a,H36b,H36c), C36B(H36d,H36e,H36f), C37(H37a,H37b,H37c),
 C38(H38a,H38b,H38c), C39(H39a,H39b,H39c), C41(H41a,H41b,H41c), C42(H42a,H42b,
 H42c), C43(H43a,H43b,H43c), C45(H45a,H45b,H45c), C46(H46a,H46b,H46c), C47(H47a,
 H47b,H47c), C50(H50a,H50b,H50c)
;
_olex2_refine_details
;
Refinement using NoSpherA2, an implementation of
NOn-SPHERical Atom-form-factors in Olex2.
Please cite:
F. Kleemiss et al. Chem. Sci. DOI 10.1039/D0SC05526C - 2021
NoSpherA2 implementation of HAR makes use of
tailor-made aspherical atomic form factors calculated
on-the-fly from a Hirshfeld-partitioned electron density (ED) - not from
spherical-atom form factors.

The ED is calculated from a gaussian basis set single determinant SCF
wavefunction - either Hartree-Fock or DFT using selected funtionals
- for a fragment of the crystal.
This fragment can be embedded in an electrostatic crystal field by employing cluster charges
or modelled using implicit solvation models, depending on the software used.
The following options were used:
   SOFTWARE:       ORCA 5.0
   PARTITIONING:   NoSpherA2
   INT ACCURACY:   Normal
   METHOD:         r2SCAN
   BASIS SET:      def2-TZVPP
   CHARGE:         0
   MULTIPLICITY:   1
   DATE:           2025-09-26_20-30-43
;
_olex2_date_sample_data_collection 2025-09-25
_olex2_submission_special_instructions 'No special instructions were received'
_oxdiff_exptl_absorpt_empirical_details
;
Empirical correction (ABSPACK) includes:
- Absorption correction using spherical harmonics
- Frame scaling
- Detector area scaling
;
_oxdiff_exptl_absorpt_empirical_full_max 1.414
_oxdiff_exptl_absorpt_empirical_full_min 0.635

loop_
_space_group_symop_id
_space_group_symop_operation_xyz
1 x,y,z
2 -x,-y,-z

loop_
_atom_site_label
_atom_site_type_symbol
_atom_site_fract_x
_atom_site_fract_y
_atom_site_fract_z
_atom_site_U_iso_or_equiv
_atom_site_adp_type
_atom_site_occupancy
_atom_site_refinement_flags_posn
_atom_site_refinement_flags_adp
_atom_site_refinement_flags_occupancy
_atom_site_disorder_group
S1 S 0.73753(3) 0.65684(2) 0.83841(2) 0.02462(8) Uani 1.000000 . . . .
S2 S 0.60252(3) 0.61576(2) 1.01622(2) 0.02017(8) Uani 1.000000 . . . .
S3 S 0.79550(3) 0.22081(2) 0.64549(2) 0.02390(8) Uani 1.000000 . . . .
S4 S 0.81137(3) 0.09460(2) 0.49847(2) 0.02313(8) Uani 1.000000 . . . .
P1 P 0.73222(3) 0.53940(2) 0.84656(2) 0.02100(8) Uani 1.000000 . . . .
P2 P 0.91168(3) 0.12141(2) 0.67933(2) 0.02193(8) Uani 1.000000 . . . .
Si1 Si 0.88278(3) 0.77489(3) 0.95621(2) 0.02221(9) Uani 1.000000 . . . .
Si2 Si 0.69687(3) 0.78976(2) 1.08695(2) 0.02013(9) Uani 1.000000 . . . .
Si3 Si 0.51215(3) 0.88557(2) 0.83317(2) 0.01867(8) Uani 1.000000 . . . .
Si4 Si 0.34749(3) 0.79732(2) 0.93160(2) 0.01891(8) Uani 1.000000 . . . .
Si5 Si 0.48116(4) 0.24687(3) 0.61599(3) 0.02991(10) Uani 1.000000 . . . .
Si6 Si 0.50433(4) 0.22172(3) 0.44475(3) 0.02926(11) Uani 1.000000 . . . .
Si7A Si 0.75963(7) 0.40727(4) 0.47025(4) 0.02516(14) Uani 0.7597(15) . U P 1
Si7B Si 0.7953(2) 0.40346(16) 0.48296(15) 0.0275(2) Uani 0.2403(15) . U P 2
Si8 Si 0.89758(4) 0.27919(3) 0.36846(2) 0.02463(9) Uani 1.000000 . U . .
Al1 Al 0.63188(4) 0.72459(2) 0.94015(2) 0.01580(9) Uani 1.000000 . . . .
Al2 Al 0.73436(4) 0.22355(3) 0.51879(2) 0.01911(9) Uani 1.000000 . . . .
C1 C 0.73066(11) 0.78475(8) 0.98430(8) 0.0179(3) Uani 1.000000 . . . .
H1 H 0.69416(11) 0.84785(8) 0.96111(8) 0.0215(3) Uiso 1.000000 R . . .
C2 C 0.90639(14) 0.80227(12) 0.85354(9) 0.0356(4) Uani 1.000000 . . . .
H2a H 0.8783(9) 0.7601(4) 0.82190(9) 0.0533(6) Uiso 1.000000 GR . . .
H2b H 0.8583(8) 0.8634(3) 0.83747(15) 0.0533(6) Uiso 1.000000 GR . . .
H2c H 0.99634(19) 0.7994(7) 0.84131(13) 0.0533(6) Uiso 1.000000 GR . . .
C3 C 0.97144(14) 0.67169(11) 0.98115(10) 0.0363(4) Uani 1.000000 . . . .
H3a H 0.9581(7) 0.6532(3) 1.04068(17) 0.0545(6) Uiso 1.000000 GR . . .
H3b H 0.9474(7) 0.62925(16) 0.9478(5) 0.0545(6) Uiso 1.000000 GR . . .
H3c H 1.06058(15) 0.67236(19) 0.9696(6) 0.0545(6) Uiso 1.000000 GR . . .
C4 C 0.95207(15) 0.84432(13) 1.00147(10) 0.0422(5) Uani 1.000000 . . . .
H4a H 0.9003(5) 0.90558(18) 0.9940(6) 0.0633(7) Uiso 1.000000 GR . . .
H4b H 0.9602(9) 0.8243(4) 1.06128(17) 0.0633(7) Uiso 1.000000 GR . . .
H4c H 1.0359(4) 0.8433(6) 0.9754(5) 0.0633(7) Uiso 1.000000 GR . . .
C5 C 0.77887(15) 0.70167(10) 1.14681(8) 0.0312(4) Uani 1.000000 . . . .
H5a H 0.7692(8) 0.64583(10) 1.1269(4) 0.0468(6) Uiso 1.000000 GR . . .
H5b H 0.8682(2) 0.7039(4) 1.1436(5) 0.0468(6) Uiso 1.000000 GR . . .
H5c H 0.7471(6) 0.7038(4) 1.20490(14) 0.0468(6) Uiso 1.000000 GR . . .
C6 C 0.72619(14) 0.88277(10) 1.11987(10) 0.0329(4) Uani 1.000000 . . . .
H6a H 0.81733(15) 0.8789(3) 1.1174(6) 0.0493(6) Uiso 1.000000 GR . . .
H6b H 0.6846(8) 0.93571(11) 1.0838(4) 0.0493(6) Uiso 1.000000 GR . . .
H6c H 0.6938(8) 0.8878(4) 1.1776(2) 0.0493(6) Uiso 1.000000 GR . . .
C7 C 0.54233(13) 0.79794(10) 1.10961(9) 0.0302(4) Uani 1.000000 . . . .
H7a H 0.5213(2) 0.7398(2) 1.1060(6) 0.0453(5) Uiso 1.000000 GR . . .
H7b H 0.5226(2) 0.8152(6) 1.1664(2) 0.0453(5) Uiso 1.000000 GR . . .
H7c H 0.49304(13) 0.8435(5) 1.0697(4) 0.0453(5) Uiso 1.000000 GR . . .
C8 C 0.49354(11) 0.78996(8) 0.88949(7) 0.0171(3) Uani 1.000000 . . . .
H8 H 0.49014(11) 0.75256(8) 0.84336(7) 0.0205(3) Uiso 1.000000 R . . .
C9 C 0.54210(14) 0.96227(9) 0.89135(9) 0.0305(4) Uani 1.000000 . . . .
H9a H 0.4916(7) 0.9615(4) 0.9438(3) 0.0458(6) Uiso 1.000000 GR . . .
H9b H 0.6318(2) 0.9478(4) 0.9038(5) 0.0458(6) Uiso 1.000000 GR . . .
H9c H 0.5203(9) 1.02210(12) 0.8603(3) 0.0458(6) Uiso 1.000000 GR . . .
C10 C 0.38671(13) 0.93769(9) 0.77601(8) 0.0251(3) Uani 1.000000 . . . .
H10a H 0.3679(5) 0.8964(2) 0.7391(4) 0.0377(5) Uiso 1.000000 GR . . .
H10b H 0.3136(3) 0.9564(6) 0.81343(8) 0.0377(5) Uiso 1.000000 GR . . .
H10c H 0.4058(3) 0.9906(4) 0.7422(4) 0.0377(5) Uiso 1.000000 GR . . .
C11 C 0.63070(13) 0.86467(11) 0.76128(9) 0.0331(4) Uani 1.000000 . . . .
H11a H 0.71006(19) 0.8392(6) 0.78947(9) 0.0496(6) Uiso 1.000000 GR . . .
H11b H 0.6140(5) 0.8219(5) 0.7252(4) 0.0496(6) Uiso 1.000000 GR . . .
H11c H 0.6370(6) 0.92078(14) 0.7273(4) 0.0496(6) Uiso 1.000000 GR . . .
C12 C 0.33081(13) 0.71472(9) 1.00684(9) 0.0276(3) Uani 1.000000 . . . .
H12a H 0.3643(8) 0.65632(9) 0.9859(2) 0.0413(5) Uiso 1.000000 GR . . .
H12b H 0.3771(7) 0.7193(4) 1.0558(2) 0.0413(5) Uiso 1.000000 GR . . .
H12c H 0.24126(15) 0.7205(4) 1.0226(4) 0.0413(5) Uiso 1.000000 GR . . .
C13 C 0.28749(13) 0.89421(9) 0.97343(8) 0.0257(3) Uani 1.000000 . . . .
H13a H 0.3397(5) 0.8992(3) 1.0193(4) 0.0385(5) Uiso 1.000000 GR . . .
H13b H 0.2866(8) 0.94497(9) 0.93044(16) 0.0385(5) Uiso 1.000000 GR . . .
H13c H 0.2012(3) 0.8948(3) 0.9949(5) 0.0385(5) Uiso 1.000000 GR . . .
C14 C 0.25047(14) 0.78794(11) 0.85730(9) 0.0344(4) Uani 1.000000 . . . .
H14a H 0.2444(8) 0.8392(4) 0.8143(3) 0.0516(6) Uiso 1.000000 GR . . .
H14b H 0.2840(5) 0.7321(4) 0.8318(4) 0.0516(6) Uiso 1.000000 GR . . .
H14c H 0.1666(3) 0.7870(7) 0.88253(15) 0.0516(6) Uiso 1.000000 GR . . .
C15 C 0.60502(14) 0.52525(10) 0.80224(9) 0.0292(3) Uani 1.000000 . U . .
C16A C 0.5049(3) 0.5618(2) 0.8556(2) 0.0287(4) Uani 0.521(3) . U P 1
H16a H 0.5117(3) 0.5258(2) 0.9102(2) 0.0431(5) Uiso 0.521(3) R . P 1
H16b H 0.5082(3) 0.6237(2) 0.8626(2) 0.0431(5) Uiso 0.521(3) R . P 1
H16c H 0.4247(3) 0.5614(2) 0.8314(2) 0.0431(5) Uiso 0.521(3) R . P 1
C16B C 0.4972(3) 0.5836(2) 0.8257(2) 0.0292(4) Uani 0.479(3) . U P 2
H16d H 0.4867(10) 0.5772(10) 0.8868(2) 0.0437(5) Uiso 0.479(3) GR . P 2
H16e H 0.5033(8) 0.6453(2) 0.8060(11) 0.0437(5) Uiso 0.479(3) GR . P 2
H16f H 0.4246(4) 0.5700(9) 0.8011(10) 0.0437(5) Uiso 0.479(3) GR . P 2
C17A C 0.5941(3) 0.5748(2) 0.72871(19) 0.0304(4) Uani 0.521(3) . U P 1
H17a H 0.5916(3) 0.6374(2) 0.73665(19) 0.0456(5) Uiso 0.521(3) R . P 1
H17b H 0.6666(3) 0.5524(2) 0.69195(19) 0.0456(5) Uiso 0.521(3) R . P 1
H17c H 0.5162(3) 0.5712(2) 0.70329(19) 0.0456(5) Uiso 0.521(3) R . P 1
C17B C 0.6112(3) 0.5408(3) 0.7130(2) 0.0303(4) Uani 0.479(3) . U P 2
H17d H 0.6867(3) 0.5011(3) 0.6913(2) 0.0454(5) Uiso 0.479(3) R . P 2
H17e H 0.5360(3) 0.5285(3) 0.6905(2) 0.0454(5) Uiso 0.479(3) R . P 2
H17f H 0.6150(3) 0.6035(3) 0.6962(2) 0.0454(5) Uiso 0.479(3) R . P 2
C18A C 0.6095(3) 0.4379(2) 0.8000(2) 0.0296(4) Uani 0.521(3) . U P 1
H18a H 0.6175(3) 0.4071(2) 0.8568(2) 0.0444(7) Uiso 0.521(3) R . P 1
H18b H 0.5320(3) 0.4307(2) 0.7765(2) 0.0444(7) Uiso 0.521(3) R . P 1
H18c H 0.6823(3) 0.4119(2) 0.7651(2) 0.0444(7) Uiso 0.521(3) R . P 1
C18B C 0.5818(4) 0.4376(3) 0.8188(2) 0.0296(4) Uani 0.479(3) . U P 2
H18d H 0.6570(4) 0.3935(3) 0.8029(2) 0.0445(6) Uiso 0.479(3) R . P 2
H18e H 0.5619(4) 0.4255(3) 0.8786(2) 0.0445(6) Uiso 0.479(3) R . P 2
H18f H 0.5105(4) 0.4332(3) 0.7865(2) 0.0445(6) Uiso 0.479(3) R . P 2
C19 C 0.86860(13) 0.48769(9) 0.80262(8) 0.0253(3) Uani 1.000000 . . . .
C20 C 0.88386(16) 0.52401(11) 0.72179(9) 0.0394(4) Uani 1.000000 . . . .
H20a H 0.8235(7) 0.5083(6) 0.68662(16) 0.0591(7) Uiso 1.000000 GR . . .
H20b H 0.8690(10) 0.58949(13) 0.71998(13) 0.0591(7) Uiso 1.000000 GR . . .
H20c H 0.9699(4) 0.5002(6) 0.7010(2) 0.0591(7) Uiso 1.000000 GR . . .
C21 C 0.87894(16) 0.39675(10) 0.80390(11) 0.0402(4) Uani 1.000000 . . . .
H21a H 0.8603(10) 0.37149(15) 0.86070(17) 0.0603(7) Uiso 1.000000 GR . . .
H21b H 0.8190(7) 0.38569(10) 0.7656(5) 0.0603(7) Uiso 1.000000 GR . . .
H21c H 0.9649(3) 0.36824(14) 0.7863(6) 0.0603(7) Uiso 1.000000 GR . . .
C22 C 0.96283(14) 0.50228(11) 0.84818(10) 0.0373(4) Uani 1.000000 . . . .
H22a H 0.9611(6) 0.56670(13) 0.8430(5) 0.0559(6) Uiso 1.000000 GR . . .
H22b H 0.9502(6) 0.4808(6) 0.90707(14) 0.0559(6) Uiso 1.000000 GR . . .
H22c H 1.04456(16) 0.4698(6) 0.8270(4) 0.0559(6) Uiso 1.000000 GR . . .
C23 C 0.73099(14) 0.49134(9) 0.94266(8) 0.0274(3) Uani 1.000000 . . . .
H23a H 0.65284(14) 0.46816(9) 0.95242(8) 0.0329(4) Uiso 1.000000 R . . .
H23b H 0.80330(14) 0.43874(9) 0.94769(8) 0.0329(4) Uiso 1.000000 R . . .
C24 C 0.73710(13) 0.54346(9) 1.00522(8) 0.0222(3) Uani 1.000000 . . . .
H24 H 0.80579(13) 0.57663(9) 0.99100(8) 0.0266(4) Uiso 1.000000 R . . .
C25 C 0.76325(14) 0.48876(9) 1.07823(8) 0.0272(3) Uani 1.000000 . . . .
H25a H 0.7600(9) 0.52557(9) 1.12436(13) 0.0408(5) Uiso 1.000000 GR . . .
H25b H 0.7008(5) 0.4515(5) 1.0892(3) 0.0408(5) Uiso 1.000000 GR . . .
H25c H 0.8476(4) 0.4500(4) 1.0734(2) 0.0408(5) Uiso 1.000000 GR . . .
C26 C 0.56508(12) 0.25519(9) 0.52602(8) 0.0243(3) Uani 1.000000 . . . .
H26 H 0.54897(12) 0.32162(9) 0.51127(8) 0.0292(4) Uiso 1.000000 R . . .
C27 C 0.51321(15) 0.31034(11) 0.68664(10) 0.0377(4) Uani 1.000000 . . . .
H27a H 0.6014(3) 0.2893(5) 0.7023(5) 0.0566(6) Uiso 1.000000 GR . . .
H27b H 0.4990(9) 0.37314(15) 0.6624(2) 0.0566(6) Uiso 1.000000 GR . . .
H27c H 0.4579(7) 0.3056(6) 0.7364(3) 0.0566(6) Uiso 1.000000 GR . . .
C28 C 0.49647(18) 0.14101(11) 0.66139(10) 0.0470(5) Uani 1.000000 . . . .
H28a H 0.4798(11) 0.1029(2) 0.6207(2) 0.0704(8) Uiso 1.000000 GR . . .
H28b H 0.5824(4) 0.1184(3) 0.6810(7) 0.0704(8) Uiso 1.000000 GR . . .
H28c H 0.4362(8) 0.14003(16) 0.7090(5) 0.0704(8) Uiso 1.000000 GR . . .
C29 C 0.32546(16) 0.28717(15) 0.60442(12) 0.0578(6) Uani 1.000000 . . . .
H29a H 0.31142(17) 0.3456(4) 0.5707(7) 0.0866(9) Uiso 1.000000 GR . . .
H29b H 0.2910(3) 0.2452(4) 0.5764(7) 0.0866(9) Uiso 1.000000 GR . . .
H29c H 0.2833(2) 0.2942(9) 0.65949(13) 0.0866(9) Uiso 1.000000 GR . . .
C30 C 0.49725(19) 0.11299(12) 0.45949(11) 0.0549(6) Uani 1.000000 . . . .
H30a H 0.5800(3) 0.07631(14) 0.4754(8) 0.0824(9) Uiso 1.000000 GR . . .
H30b H 0.4345(9) 0.10438(19) 0.5041(5) 0.0824(9) Uiso 1.000000 GR . . .
H30c H 0.4731(12) 0.0948(3) 0.4076(3) 0.0824(9) Uiso 1.000000 GR . . .
C31 C 0.35874(15) 0.28272(15) 0.42179(11) 0.0549(6) Uani 1.000000 . . . .
H31a H 0.29631(18) 0.2612(6) 0.4603(5) 0.0823(9) Uiso 1.000000 GR . . .
H31b H 0.3546(4) 0.3461(2) 0.4275(8) 0.0823(9) Uiso 1.000000 GR . . .
H31c H 0.3408(5) 0.2763(7) 0.3642(3) 0.0823(9) Uiso 1.000000 GR . . .
C32 C 0.59240(14) 0.23634(11) 0.35760(9) 0.0338(4) Uani 1.000000 . . . .
H32a H 0.6050(8) 0.2979(2) 0.3502(3) 0.0507(6) Uiso 1.000000 GR . . .
H32b H 0.6744(4) 0.1940(5) 0.3622(3) 0.0507(6) Uiso 1.000000 GR . . .
H32c H 0.5494(5) 0.2256(7) 0.30935(12) 0.0507(6) Uiso 1.000000 GR . . .
C33A C 0.81836(19) 0.29795(14) 0.46060(12) 0.0245(3) Uani 0.7597(15) . U P 1
H33A H 0.89211(19) 0.28804(14) 0.49719(12) 0.0293(3) Uiso 0.7597(15) R . P 1
C33B C 0.7911(6) 0.3090(5) 0.4445(4) 0.0251(3) Uani 0.2403(15) . U P 2
H33B H 0.7146(6) 0.3310(5) 0.4102(4) 0.0301(3) Uiso 0.2403(15) R . P 2
C34A C 0.71622(19) 0.42390(13) 0.56999(12) 0.0296(3) Uani 0.7597(15) . U P 1
H34a H 0.6495(8) 0.3920(7) 0.5886(3) 0.0444(5) Uiso 0.7597(15) GR . P 1
H34b H 0.7890(3) 0.4011(8) 0.60542(16) 0.0444(5) Uiso 0.7597(15) GR . P 1
H34c H 0.6849(11) 0.48828(15) 0.57413(18) 0.0444(5) Uiso 0.7597(15) GR . P 1
C34B C 0.6557(6) 0.4458(4) 0.5306(4) 0.0280(4) Uani 0.2403(15) . U P 2
H34d H 0.6461(17) 0.4088(16) 0.5833(12) 0.0420(5) Uiso 0.2403(15) GR . P 2
H34e H 0.6531(15) 0.5075(10) 0.542(2) 0.0420(5) Uiso 0.2403(15) GR . P 2
H34f H 0.5870(6) 0.446(2) 0.4941(11) 0.0420(5) Uiso 0.2403(15) GR . P 2
C35A C 0.63157(18) 0.45230(13) 0.41346(12) 0.0302(3) Uani 0.7597(15) . U P 1
H35a H 0.6555(3) 0.4532(8) 0.35381(12) 0.0452(5) Uiso 0.7597(15) GR . P 1
H35b H 0.5681(5) 0.4162(5) 0.4266(6) 0.0452(5) Uiso 0.7597(15) GR . P 1
H35c H 0.5965(7) 0.5138(3) 0.4269(6) 0.0452(5) Uiso 0.7597(15) GR . P 1
C35B C 0.8164(6) 0.4878(4) 0.4084(4) 0.0279(4) Uani 0.2403(15) . U P 2
H35d H 0.809(4) 0.5433(7) 0.4345(5) 0.0419(5) Uiso 0.2403(15) GR . P 2
H35e H 0.9003(15) 0.4715(12) 0.3815(17) 0.0419(5) Uiso 0.2403(15) GR . P 2
H35f H 0.752(2) 0.4969(18) 0.3664(14) 0.0419(5) Uiso 0.2403(15) GR . P 2
C36A C 0.86633(19) 0.47054(13) 0.44437(13) 0.0305(3) Uani 0.7597(15) . U P 1
H36a H 0.9413(5) 0.4468(5) 0.4777(6) 0.0458(5) Uiso 0.7597(15) GR . P 1
H36b H 0.8901(9) 0.4691(7) 0.3848(2) 0.0458(5) Uiso 0.7597(15) GR . P 1
H36c H 0.8297(5) 0.5326(2) 0.4555(8) 0.0458(5) Uiso 0.7597(15) GR . P 1
C36B C 0.9078(6) 0.3956(4) 0.5519(4) 0.0272(4) Uani 0.2403(15) . U P 2
H36d H 0.907(2) 0.4555(5) 0.5676(19) 0.0408(6) Uiso 0.2403(15) GR . P 2
H36e H 0.892(2) 0.356(2) 0.6018(11) 0.0408(6) Uiso 0.2403(15) GR . P 2
H36f H 0.9904(7) 0.371(2) 0.5264(9) 0.0408(6) Uiso 0.2403(15) GR . P 2
C37 C 0.84122(15) 0.34925(10) 0.28439(9) 0.0334(3) Uani 1.000000 . U . .
H37a H 0.8955(6) 0.3336(4) 0.23515(15) 0.0501(5) Uiso 1.000000 GR . . .
H37b H 0.7554(4) 0.3438(5) 0.2750(4) 0.0501(5) Uiso 1.000000 GR . . .
H37c H 0.8400(9) 0.41119(12) 0.2941(3) 0.0501(5) Uiso 1.000000 GR . . .
C38 C 1.04591(14) 0.28832(11) 0.38108(10) 0.0339(3) Uani 1.000000 . U . .
H38a H 1.0846(3) 0.2422(4) 0.4248(5) 0.0508(5) Uiso 1.000000 GR . . .
H38b H 1.0949(3) 0.2801(7) 0.3284(2) 0.0508(5) Uiso 1.000000 GR . . .
H38c H 1.04477(15) 0.3480(3) 0.3974(6) 0.0508(5) Uiso 1.000000 GR . . .
C39 C 0.91530(14) 0.17537(10) 0.33903(9) 0.0303(3) Uani 1.000000 . U . .
H39a H 0.9729(7) 0.1689(2) 0.2899(4) 0.0455(4) Uiso 1.000000 GR . . .
H39b H 0.9502(8) 0.13067(10) 0.3849(2) 0.0455(4) Uiso 1.000000 GR . . .
H39c H 0.83316(19) 0.1661(2) 0.3252(6) 0.0455(4) Uiso 1.000000 GR . . .
C40 C 1.05679(13) 0.13792(10) 0.65930(9) 0.0277(3) Uani 1.000000 . . . .
C41 C 1.06063(14) 0.17339(11) 0.57697(8) 0.0312(4) Uani 1.000000 . . . .
H41a H 1.0263(9) 0.1369(4) 0.54225(11) 0.0468(6) Uiso 1.000000 GR . . .
H41b H 1.0102(8) 0.2351(2) 0.57122(13) 0.0468(6) Uiso 1.000000 GR . . .
H41c H 1.14812(17) 0.1734(6) 0.5588(2) 0.0468(6) Uiso 1.000000 GR . . .
C42 C 1.08085(16) 0.19900(12) 0.70853(9) 0.0396(5) Uani 1.000000 . . . .
H42a H 1.0118(5) 0.2525(3) 0.7048(5) 0.0594(7) Uiso 1.000000 GR . . .
H42b H 1.0879(10) 0.1720(3) 0.76671(14) 0.0594(7) Uiso 1.000000 GR . . .
H42c H 1.1600(5) 0.2160(5) 0.6892(4) 0.0594(7) Uiso 1.000000 GR . . .
C43 C 1.14751(15) 0.05937(11) 0.66897(11) 0.0420(5) Uani 1.000000 . . . .
H43a H 1.1417(7) 0.0307(4) 0.7262(2) 0.0630(7) Uiso 1.000000 GR . . .
H43b H 1.1342(6) 0.0188(3) 0.6294(5) 0.0630(7) Uiso 1.000000 GR . . .
H43c H 1.23117(16) 0.07269(14) 0.6581(7) 0.0630(7) Uiso 1.000000 GR . . .
C44 C 0.87814(16) 0.09824(10) 0.78129(8) 0.0326(4) Uani 1.000000 . . . .
C45 C 0.97251(18) 0.03309(11) 0.81927(9) 0.0449(5) Uani 1.000000 . . . .
H45a H 0.9920(8) -0.0191(3) 0.7873(4) 0.0673(8) Uiso 1.000000 GR . . .
H45b H 1.0481(4) 0.0571(3) 0.8212(6) 0.0673(8) Uiso 1.000000 GR . . .
H45c H 0.9444(4) 0.0149(6) 0.8763(3) 0.0673(8) Uiso 1.000000 GR . . .
C46 C 0.76863(17) 0.06723(13) 0.78715(9) 0.0442(5) Uani 1.000000 . . . .
H46a H 0.7014(3) 0.1127(3) 0.7594(6) 0.0663(7) Uiso 1.000000 GR . . .
H46b H 0.7822(3) 0.0118(4) 0.7600(6) 0.0663(7) Uiso 1.000000 GR . . .
H46c H 0.7443(6) 0.0550(7) 0.84616(9) 0.0663(7) Uiso 1.000000 GR . . .
C47 C 0.85581(18) 0.17445(11) 0.82222(9) 0.0415(5) Uani 1.000000 . . . .
H47a H 0.9323(3) 0.1983(4) 0.8190(6) 0.0622(7) Uiso 1.000000 GR . . .
H47b H 0.7870(7) 0.2197(3) 0.7958(4) 0.0622(7) Uiso 1.000000 GR . . .
H47c H 0.8323(10) 0.15953(19) 0.88094(18) 0.0622(7) Uiso 1.000000 GR . . .
C48 C 0.90503(13) 0.03292(9) 0.63428(8) 0.0251(3) Uani 1.000000 . . . .
H48a H 0.97955(13) 0.01984(9) 0.59547(8) 0.0301(4) Uiso 1.000000 R . . .
H48b H 0.91221(13) -0.01893(9) 0.67799(8) 0.0301(4) Uiso 1.000000 R . . .
C49 C 0.79893(13) 0.03836(9) 0.59037(8) 0.0228(3) Uani 1.000000 . . . .
H49 H 0.72306(13) 0.06954(9) 0.62187(8) 0.0273(4) Uiso 1.000000 R . . .
C50 C 0.78684(15) -0.04629(10) 0.57918(9) 0.0304(4) Uani 1.000000 . . . .
H50a H 0.7120(5) -0.04216(10) 0.5469(5) 0.0457(6) Uiso 1.000000 GR . . .
H50b H 0.8618(4) -0.0770(2) 0.5489(5) 0.0457(6) Uiso 1.000000 GR . . .
H50c H 0.7781(9) -0.0802(2) 0.63377(9) 0.0457(6) Uiso 1.000000 GR . . .

loop_
_atom_site_aniso_label
_atom_site_aniso_U_11
_atom_site_aniso_U_22
_atom_site_aniso_U_33
_atom_site_aniso_U_12
_atom_site_aniso_U_13
_atom_site_aniso_U_23
S1 0.0361(2) 0.01361(18) 0.02350(18) -0.00716(15) 0.01355(16) -0.00338(14)
S2 0.02456(18) 0.01444(17) 0.02012(17) -0.00396(14) 0.00638(14) -0.00050(13)
S3 0.0296(2) 0.0241(2) 0.02005(18) -0.00833(16) -0.00251(15) -0.00535(14)
S4 0.0309(2) 0.02249(19) 0.01771(17) -0.00809(16) -0.00469(15) -0.00285(14)
P1 0.0284(2) 0.01371(18) 0.02075(18) -0.00617(15) 0.00859(16) -0.00311(14)
P2 0.0301(2) 0.0228(2) 0.01587(17) -0.01186(17) -0.00449(16) -0.00065(15)
Si1 0.01636(19) 0.0295(2) 0.0212(2) -0.00608(17) -0.00235(16) -0.00145(17)
Si2 0.0203(2) 0.0189(2) 0.0214(2) -0.00274(16) -0.00073(16) -0.00624(16)
Si3 0.01847(19) 0.0193(2) 0.01874(19) -0.00696(16) -0.00410(15) 0.00319(15)
Si4 0.01830(19) 0.0202(2) 0.01983(19) -0.00816(16) -0.00011(16) -0.00146(15)
Si5 0.0263(2) 0.0321(3) 0.0353(3) -0.0158(2) 0.00582(19) -0.0048(2)
Si6 0.0241(2) 0.0343(3) 0.0317(2) -0.01531(19) -0.00998(19) 0.0089(2)
Si7A 0.0278(4) 0.0221(3) 0.0277(3) -0.0112(2) -0.0060(2) 0.00242(19)
Si7B 0.0313(5) 0.0241(4) 0.0293(4) -0.0125(3) -0.0034(3) 0.0013(2)
Si8 0.0264(2) 0.0272(2) 0.02093(19) -0.01010(16) -0.00126(15) 0.00346(15)
Al1 0.0182(2) 0.0133(2) 0.0160(2) -0.00418(16) 0.00153(16) -0.00165(16)
Al2 0.0200(2) 0.0203(2) 0.0195(2) -0.00991(18) -0.00296(17) -0.00065(17)
C1 0.0165(7) 0.0168(7) 0.0205(7) -0.0039(5) -0.0026(5) -0.0006(5)
C2 0.0277(9) 0.0580(12) 0.0258(8) -0.0230(8) -0.0023(7) 0.0030(8)
C3 0.0238(8) 0.0437(11) 0.0355(9) 0.0059(8) -0.0015(7) -0.0054(8)
C4 0.0282(9) 0.0625(14) 0.0445(11) -0.0225(9) 0.0025(8) -0.0187(9)
C5 0.0409(10) 0.0290(9) 0.0223(8) -0.0043(7) -0.0067(7) -0.0007(7)
C6 0.0323(9) 0.0287(9) 0.0417(10) -0.0089(7) 0.0000(8) -0.0167(7)
C7 0.0250(8) 0.0349(10) 0.0333(9) -0.0077(7) 0.0055(7) -0.0151(7)
C8 0.0174(7) 0.0180(7) 0.0170(6) -0.0060(5) -0.0013(5) -0.0020(5)
C9 0.0360(9) 0.0201(8) 0.0387(9) -0.0122(7) -0.0157(8) 0.0028(7)
C10 0.0248(8) 0.0267(8) 0.0222(7) -0.0030(6) -0.0065(6) 0.0022(6)
C11 0.0249(8) 0.0370(10) 0.0331(9) -0.0066(7) 0.0044(7) 0.0103(7)
C12 0.0267(8) 0.0242(8) 0.0323(8) -0.0108(7) 0.0062(7) 0.0012(7)
C13 0.0272(8) 0.0234(8) 0.0254(8) -0.0049(6) 0.0028(6) -0.0017(6)
C14 0.0247(8) 0.0495(11) 0.0351(9) -0.0177(8) -0.0047(7) -0.0088(8)
C15 0.0339(6) 0.0269(6) 0.0288(6) -0.0116(5) 0.0035(5) -0.0036(5)
C16A 0.0321(7) 0.0270(8) 0.0290(8) -0.0113(5) 0.0033(5) -0.0037(5)
C16B 0.0328(7) 0.0273(8) 0.0293(8) -0.0116(5) 0.0032(5) -0.0037(5)
C17A 0.0354(7) 0.0284(8) 0.0292(7) -0.0118(5) 0.0028(5) -0.0033(5)
C17B 0.0358(7) 0.0282(8) 0.0289(7) -0.0122(5) 0.0030(5) -0.0035(5)
C18A 0.0342(9) 0.0272(8) 0.0300(9) -0.0123(6) 0.0037(6) -0.0054(6)
C18B 0.0352(8) 0.0272(7) 0.0290(8) -0.0126(5) 0.0038(5) -0.0044(5)
C19 0.0306(8) 0.0178(8) 0.0273(8) -0.0060(6) 0.0095(7) -0.0061(6)
C20 0.0408(10) 0.0405(11) 0.0315(9) -0.0027(8) 0.0174(8) -0.0038(8)
C21 0.0477(11) 0.0202(9) 0.0508(11) -0.0046(8) 0.0201(9) -0.0133(8)
C22 0.0305(9) 0.0291(10) 0.0492(11) 0.0031(7) -0.0002(8) -0.0114(8)
C23 0.0402(9) 0.0159(8) 0.0242(8) -0.0053(7) 0.0104(7) -0.0020(6)
C24 0.0266(8) 0.0162(7) 0.0225(7) -0.0042(6) 0.0063(6) -0.0017(6)
C25 0.0313(8) 0.0185(8) 0.0282(8) 0.0000(6) 0.0015(7) 0.0001(6)
C26 0.0214(7) 0.0230(8) 0.0303(8) -0.0108(6) -0.0009(6) 0.0017(6)
C27 0.0348(10) 0.0393(11) 0.0433(10) -0.0153(8) 0.0098(8) -0.0138(8)
C28 0.0703(14) 0.0401(11) 0.0373(10) -0.0308(11) 0.0157(10) -0.0041(8)
C29 0.0271(10) 0.0939(19) 0.0576(13) -0.0223(11) 0.0087(9) -0.0183(12)
C30 0.0771(15) 0.0484(12) 0.0540(12) -0.0459(12) -0.0364(11) 0.0143(10)
C31 0.0240(9) 0.0951(18) 0.0373(11) -0.0080(10) -0.0051(8) 0.0186(11)
C32 0.0281(9) 0.0385(10) 0.0367(9) -0.0096(8) -0.0032(7) -0.0062(8)
C33A 0.0272(5) 0.0235(5) 0.0244(5) -0.0112(3) -0.0030(3) 0.0024(3)
C33B 0.0278(5) 0.0239(5) 0.0252(5) -0.0112(3) -0.0033(3) 0.0025(3)
C34A 0.0342(6) 0.0258(6) 0.0316(6) -0.0128(4) -0.0043(3) -0.0003(3)
C34B 0.0317(7) 0.0246(6) 0.0301(6) -0.0124(4) -0.0040(3) 0.0006(3)
C35A 0.0324(6) 0.0267(6) 0.0334(6) -0.0119(4) -0.0066(4) 0.0021(4)
C35B 0.0314(7) 0.0243(6) 0.0306(6) -0.0128(4) -0.0043(4) 0.0015(3)
C36A 0.0334(6) 0.0262(6) 0.0350(6) -0.0143(3) -0.0042(3) 0.0011(3)
C36B 0.0309(8) 0.0240(7) 0.0292(7) -0.0126(4) -0.0045(4) 0.0014(4)
C37 0.0401(7) 0.0337(7) 0.0273(6) -0.0128(4) -0.0047(4) 0.0043(4)
C38 0.0303(6) 0.0380(7) 0.0343(7) -0.0136(4) -0.0008(4) 0.0037(4)
C39 0.0353(7) 0.0313(6) 0.0248(6) -0.0109(4) 0.0019(4) 0.0006(4)
C40 0.0291(8) 0.0321(9) 0.0251(8) -0.0124(7) -0.0073(7) -0.0014(7)
C41 0.0284(8) 0.0421(10) 0.0250(8) -0.0130(8) 0.0004(7) -0.0021(7)
C42 0.0476(11) 0.0521(12) 0.0297(9) -0.0318(10) -0.0046(8) -0.0057(8)
C43 0.0318(10) 0.0458(12) 0.0481(11) -0.0075(8) -0.0171(9) 0.0024(9)
C44 0.0521(11) 0.0348(10) 0.0177(7) -0.0248(8) -0.0041(7) 0.0001(7)
C45 0.0734(14) 0.0418(11) 0.0253(9) -0.0278(10) -0.0176(9) 0.0100(8)
C46 0.0635(13) 0.0574(13) 0.0230(8) -0.0396(11) 0.0075(9) -0.0032(8)
C47 0.0663(13) 0.0474(12) 0.0190(8) -0.0281(10) 0.0029(8) -0.0086(7)
C48 0.0337(9) 0.0229(8) 0.0207(7) -0.0092(7) -0.0067(6) -0.0017(6)
C49 0.0293(8) 0.0222(8) 0.0206(7) -0.0129(6) 0.0001(6) -0.0039(6)
C50 0.0402(10) 0.0281(9) 0.0287(8) -0.0185(8) -0.0013(7) -0.0047(7)

loop_
_atom_type_symbol
_atom_type_scat_dispersion_real
_atom_type_scat_dispersion_imag
_atom_type_scat_source
_atom_type_scat_dispersion_source
Al 0.06458 0.05193 'NoSpherA2: Chem.Sci. 2021, DOI:10.1039/D0SC05526C' 'Brennan, Cowan, Rev. Sci. Instrum., 1992, 63, 850'
C 0.00313 0.00162 'NoSpherA2: Chem.Sci. 2021, DOI:10.1039/D0SC05526C' 'Brennan, Cowan, Rev. Sci. Instrum., 1992, 63, 850'
H 0.00000 0.00000 'NoSpherA2: Chem.Sci. 2021, DOI:10.1039/D0SC05526C' 'Brennan, Cowan, Rev. Sci. Instrum., 1992, 63, 850'
P 0.10265 0.09519 'NoSpherA2: Chem.Sci. 2021, DOI:10.1039/D0SC05526C' 'Brennan, Cowan, Rev. Sci. Instrum., 1992, 63, 850'
S 0.12485 0.12449 'NoSpherA2: Chem.Sci. 2021, DOI:10.1039/D0SC05526C' 'Brennan, Cowan, Rev. Sci. Instrum., 1992, 63, 850'
Si 0.08275 0.07119 'NoSpherA2: Chem.Sci. 2021, DOI:10.1039/D0SC05526C' 'Brennan, Cowan, Rev. Sci. Instrum., 1992, 63, 850'

loop_
_exptl_crystal_face_index_h
_exptl_crystal_face_index_k
_exptl_crystal_face_index_l
_exptl_crystal_face_perp_dist
0 1 -1 0.1161
0 -1 1 0.1421
-5 -1 -3 0.0551
5 2 -4 0.2089
5 1 3 0.1850
4 -3 -5 0.2255
0 1 5 0.2463
-2 -14 -23 0.2334
8 22 9 0.2695
4 -1 24 0.1772
-11 -13 15 0.1132

loop_
_geom_angle_atom_site_label_1
_geom_angle_atom_site_label_2
_geom_angle_atom_site_label_3
_geom_angle
_geom_angle_site_symmetry_1
_geom_angle_site_symmetry_3
_geom_angle_publ_flag
Al1 S1 P1 112.21(2) . . ?
C24 S2 Al1 101.88(5) . . ?
Al2 S3 P2 113.90(2) . . ?
C49 S4 Al2 103.58(5) . . ?
C15 P1 S1 111.17(6) . . ?
C19 P1 S1 105.50(5) . . ?
C19 P1 C15 113.77(7) . . ?
C23 P1 S1 114.12(5) . . ?
C23 P1 C15 107.11(7) . . ?
C23 P1 C19 105.17(7) . . ?
C40 P2 S3 110.79(5) . . ?
C44 P2 S3 105.36(6) . . ?
C44 P2 C40 113.69(7) . . ?
C48 P2 S3 114.31(5) . . ?
C48 P2 C40 106.14(8) . . ?
C48 P2 C44 106.68(7) . . ?
C2 Si1 C1 113.01(7) . . ?
C3 Si1 C1 113.61(7) . . ?
C3 Si1 C2 107.55(8) . . ?
C4 Si1 C1 113.34(7) . . ?
C4 Si1 C2 103.54(8) . . ?
C4 Si1 C3 104.97(9) . . ?
C5 Si2 C1 113.12(7) . . ?
C6 Si2 C1 111.97(7) . . ?
C6 Si2 C5 106.95(8) . . ?
C7 Si2 C1 111.71(7) . . ?
C7 Si2 C5 108.68(8) . . ?
C7 Si2 C6 103.88(8) . . ?
C9 Si3 C8 113.72(7) . . ?
C10 Si3 C8 113.70(7) . . ?
C10 Si3 C9 106.46(7) . . ?
C11 Si3 C8 110.84(7) . . ?
C11 Si3 C9 107.77(8) . . ?
C11 Si3 C10 103.69(7) . . ?
C12 Si4 C8 115.44(7) . . ?
C13 Si4 C8 113.97(7) . . ?
C13 Si4 C12 105.81(7) . . ?
C14 Si4 C8 109.08(7) . . ?
C14 Si4 C12 103.76(8) . . ?
C14 Si4 C13 108.10(8) . . ?
C27 Si5 C26 113.21(7) . . ?
C28 Si5 C26 113.81(8) . . ?
C28 Si5 C27 108.43(9) . . ?
C29 Si5 C26 112.79(8) . . ?
C29 Si5 C27 101.94(9) . . ?
C29 Si5 C28 105.75(10) . . ?
C30 Si6 C26 112.84(7) . . ?
C31 Si6 C26 113.12(9) . . ?
C31 Si6 C30 107.91(10) . . ?
C32 Si6 C26 110.20(7) . . ?
C32 Si6 C30 107.58(10) . . ?
C32 Si6 C31 104.73(8) . . ?
C34A Si7A C33A 111.16(10) . . ?
C35A Si7A C33A 113.74(11) . . ?
C35A Si7A C34A 106.36(11) . . ?
C36A Si7A C33A 112.70(11) . . ?
C36A Si7A C34A 104.61(10) . . ?
C36A Si7A C35A 107.66(10) . . ?
C34B Si7B C33B 110.5(3) . . ?
C35B Si7B C33B 113.6(4) . . ?
C35B Si7B C34B 103.9(3) . . ?
C36B Si7B C33B 115.6(3) . . ?
C36B Si7B C34B 107.2(3) . . ?
C36B Si7B C35B 105.1(3) . . ?
C33B Si8 C33A 13.7(2) . . ?
C37 Si8 C33A 116.37(9) . . ?
C37 Si8 C33B 103.8(2) . . ?
C38 Si8 C33A 106.51(9) . . ?
C38 Si8 C33B 117.5(2) . . ?
C38 Si8 C37 108.11(7) . . ?
C39 Si8 C33A 116.17(9) . . ?
C39 Si8 C33B 117.7(2) . . ?
C39 Si8 C37 104.95(7) . . ?
C39 Si8 C38 103.83(8) . . ?
S2 Al1 S1 99.24(2) . . ?
C1 Al1 S1 108.30(5) . . ?
C1 Al1 S2 113.20(4) . . ?
C8 Al1 S1 102.22(4) . . ?
C8 Al1 S2 114.22(4) . . ?
C8 Al1 C1 117.13(6) . . ?
S4 Al2 S3 99.30(2) . . ?
C26 Al2 S3 105.22(5) . . ?
C26 Al2 S4 116.62(5) . . ?
C33A Al2 S3 102.51(6) . . ?
C33A Al2 S4 110.84(7) . . ?
C33A Al2 C26 118.97(8) . . ?
C33B Al2 S3 112.5(2) . . ?
C33B Al2 S4 114.6(2) . . ?
C33B Al2 C26 108.0(2) . . ?
C33B Al2 C33A 12.40(19) . . ?
Si2 C1 Si1 115.03(7) . . ?
Al1 C1 Si1 122.58(8) . . ?
Al1 C1 Si2 110.82(7) . . ?
H1 C1 Si1 101.43(4) . . ?
H1 C1 Si2 101.43(4) . . ?
H1 C1 Al1 101.43(4) . . ?
H2a C2 Si1 109.5 . . ?
H2b C2 Si1 109.5 . . ?
H2b C2 H2a 109.5 . . ?
H2c C2 Si1 109.5 . . ?
H2c C2 H2a 109.5 . . ?
H2c C2 H2b 109.5 . . ?
H3a C3 Si1 109.5 . . ?
H3b C3 Si1 109.5 . . ?
H3b C3 H3a 109.5 . . ?
H3c C3 Si1 109.5 . . ?
H3c C3 H3a 109.5 . . ?
H3c C3 H3b 109.5 . . ?
H4a C4 Si1 109.5 . . ?
H4b C4 Si1 109.5 . . ?
H4b C4 H4a 109.5 . . ?
H4c C4 Si1 109.5 . . ?
H4c C4 H4a 109.5 . . ?
H4c C4 H4b 109.5 . . ?
H5a C5 Si2 109.5 . . ?
H5b C5 Si2 109.5 . . ?
H5b C5 H5a 109.5 . . ?
H5c C5 Si2 109.5 . . ?
H5c C5 H5a 109.5 . . ?
H5c C5 H5b 109.5 . . ?
H6a C6 Si2 109.5 . . ?
H6b C6 Si2 109.5 . . ?
H6b C6 H6a 109.5 . . ?
H6c C6 Si2 109.5 . . ?
H6c C6 H6a 109.5 . . ?
H6c C6 H6b 109.5 . . ?
H7a C7 Si2 109.5 . . ?
H7b C7 Si2 109.5 . . ?
H7b C7 H7a 109.5 . . ?
H7c C7 Si2 109.5 . . ?
H7c C7 H7a 109.5 . . ?
H7c C7 H7b 109.5 . . ?
Si4 C8 Si3 112.90(7) . . ?
Al1 C8 Si3 115.17(7) . . ?
Al1 C8 Si4 123.10(7) . . ?
H8 C8 Si3 99.96(4) . . ?
H8 C8 Si4 99.96(4) . . ?
H8 C8 Al1 99.96(4) . . ?
H9a C9 Si3 109.5 . . ?
H9b C9 Si3 109.5 . . ?
H9b C9 H9a 109.5 . . ?
H9c C9 Si3 109.5 . . ?
H9c C9 H9a 109.5 . . ?
H9c C9 H9b 109.5 . . ?
H10a C10 Si3 109.5 . . ?
H10b C10 Si3 109.5 . . ?
H10b C10 H10a 109.5 . . ?
H10c C10 Si3 109.5 . . ?
H10c C10 H10a 109.5 . . ?
H10c C10 H10b 109.5 . . ?
H11a C11 Si3 109.5 . . ?
H11b C11 Si3 109.5 . . ?
H11b C11 H11a 109.5 . . ?
H11c C11 Si3 109.5 . . ?
H11c C11 H11a 109.5 . . ?
H11c C11 H11b 109.5 . . ?
H12a C12 Si4 109.5 . . ?
H12b C12 Si4 109.5 . . ?
H12b C12 H12a 109.5 . . ?
H12c C12 Si4 109.5 . . ?
H12c C12 H12a 109.5 . . ?
H12c C12 H12b 109.5 . . ?
H13a C13 Si4 109.5 . . ?
H13b C13 Si4 109.5 . . ?
H13b C13 H13a 109.5 . . ?
H13c C13 Si4 109.5 . . ?
H13c C13 H13a 109.5 . . ?
H13c C13 H13b 109.5 . . ?
H14a C14 Si4 109.5 . . ?
H14b C14 Si4 109.5 . . ?
H14b C14 H14a 109.5 . . ?
H14c C14 Si4 109.5 . . ?
H14c C14 H14a 109.5 . . ?
H14c C14 H14b 109.5 . . ?
C16A C15 P1 103.87(16) . . ?
C16B C15 P1 112.54(17) . . ?
C16B C15 C16A 22.99(15) . . ?
C17A C15 P1 107.99(16) . . ?
C17A C15 C16A 108.6(2) . . ?
C17A C15 C16B 85.6(2) . . ?
C17B C15 P1 113.22(16) . . ?
C17B C15 C16A 126.7(2) . . ?
C17B C15 C16B 104.6(2) . . ?
C17B C15 C17A 24.52(16) . . ?
C18A C15 P1 110.58(18) . . ?
C18A C15 C16A 109.7(2) . . ?
C18A C15 C16B 121.9(2) . . ?
C18A C15 C17A 115.4(2) . . ?
C18A C15 C17B 91.9(2) . . ?
C18B C15 P1 114.56(18) . . ?
C18B C15 C16A 92.8(2) . . ?
C18B C15 C16B 106.8(2) . . ?
C18B C15 C17A 125.5(2) . . ?
C18B C15 C17B 104.3(2) . . ?
C18B C15 C18A 16.98(19) . . ?
H16a C16A C15 109.5 . . ?
H16b C16A C15 109.5 . . ?
H16b C16A H16a 109.5 . . ?
H16c C16A C15 109.5 . . ?
H16c C16A H16a 109.5 . . ?
H16c C16A H16b 109.5 . . ?
H16d C16B C15 109.5 . . ?
H16e C16B C15 109.5 . . ?
H16e C16B H16d 109.5 . . ?
H16f C16B C15 109.5 . . ?
H16f C16B H16d 109.5 . . ?
H16f C16B H16e 109.5 . . ?
H17a C17A C15 109.5 . . ?
H17b C17A C15 109.5 . . ?
H17b C17A H17a 109.5 . . ?
H17c C17A C15 109.5 . . ?
H17c C17A H17a 109.5 . . ?
H17c C17A H17b 109.5 . . ?
H17d C17B C15 109.5 . . ?
H17e C17B C15 109.5 . . ?
H17e C17B H17d 109.5 . . ?
H17f C17B C15 109.5 . . ?
H17f C17B H17d 109.5 . . ?
H17f C17B H17e 109.5 . . ?
H18a C18A C15 109.5 . . ?
H18b C18A C15 109.5 . . ?
H18b C18A H18a 109.5 . . ?
H18c C18A C15 109.5 . . ?
H18c C18A H18a 109.5 . . ?
H18c C18A H18b 109.5 . . ?
H18d C18B C15 109.5 . . ?
H18e C18B C15 109.5 . . ?
H18e C18B H18d 109.5 . . ?
H18f C18B C15 109.5 . . ?
H18f C18B H18d 109.5 . . ?
H18f C18B H18e 109.5 . . ?
C20 C19 P1 111.26(11) . . ?
C21 C19 P1 112.56(11) . . ?
C21 C19 C20 109.25(14) . . ?
C22 C19 P1 106.52(11) . . ?
C22 C19 C20 108.04(14) . . ?
C22 C19 C21 109.06(14) . . ?
H20a C20 C19 109.5 . . ?
H20b C20 C19 109.5 . . ?
H20b C20 H20a 109.5 . . ?
H20c C20 C19 109.5 . . ?
H20c C20 H20a 109.5 . . ?
H20c C20 H20b 109.5 . . ?
H21a C21 C19 109.5 . . ?
H21b C21 C19 109.5 . . ?
H21b C21 H21a 109.5 . . ?
H21c C21 C19 109.5 . . ?
H21c C21 H21a 109.5 . . ?
H21c C21 H21b 109.5 . . ?
H22a C22 C19 109.5 . . ?
H22b C22 C19 109.5 . . ?
H22b C22 H22a 109.5 . . ?
H22c C22 C19 109.5 . . ?
H22c C22 H22a 109.5 . . ?
H22c C22 H22b 109.5 . . ?
H23a C23 P1 108.06(6) . . ?
H23b C23 P1 108.06(5) . . ?
H23b C23 H23a 107.3 . . ?
C24 C23 P1 116.95(10) . . ?
C24 C23 H23a 108.06(8) . . ?
C24 C23 H23b 108.06(8) . . ?
C23 C24 S2 110.29(11) . . ?
H24 C24 S2 109.35(5) . . ?
H24 C24 C23 109.35(8) . . ?
C25 C24 S2 109.74(10) . . ?
C25 C24 C23 108.74(12) . . ?
C25 C24 H24 109.35(8) . . ?
H25a C25 C24 109.5 . . ?
H25b C25 C24 109.5 . . ?
H25b C25 H25a 109.5 . . ?
H25c C25 C24 109.5 . . ?
H25c C25 H25a 109.5 . . ?
H25c C25 H25b 109.5 . . ?
Si6 C26 Si5 114.19(8) . . ?
Al2 C26 Si5 123.42(8) . . ?
Al2 C26 Si6 109.70(8) . . ?
H26 C26 Si5 101.98(5) . . ?
H26 C26 Si6 101.98(5) . . ?
H26 C26 Al2 101.98(4) . . ?
H27a C27 Si5 109.5 . . ?
H27b C27 Si5 109.5 . . ?
H27b C27 H27a 109.5 . . ?
H27c C27 Si5 109.5 . . ?
H27c C27 H27a 109.5 . . ?
H27c C27 H27b 109.5 . . ?
H28a C28 Si5 109.5 . . ?
H28b C28 Si5 109.5 . . ?
H28b C28 H28a 109.5 . . ?
H28c C28 Si5 109.5 . . ?
H28c C28 H28a 109.5 . . ?
H28c C28 H28b 109.5 . . ?
H29a C29 Si5 109.5 . . ?
H29b C29 Si5 109.5 . . ?
H29b C29 H29a 109.5 . . ?
H29c C29 Si5 109.5 . . ?
H29c C29 H29a 109.5 . . ?
H29c C29 H29b 109.5 . . ?
H30a C30 Si6 109.5 . . ?
H30b C30 Si6 109.5 . . ?
H30b C30 H30a 109.5 . . ?
H30c C30 Si6 109.5 . . ?
H30c C30 H30a 109.5 . . ?
H30c C30 H30b 109.5 . . ?
H31a C31 Si6 109.5 . . ?
H31b C31 Si6 109.5 . . ?
H31b C31 H31a 109.5 . . ?
H31c C31 Si6 109.5 . . ?
H31c C31 H31a 109.5 . . ?
H31c C31 H31b 109.5 . . ?
H32a C32 Si6 109.5 . . ?
H32b C32 Si6 109.5 . . ?
H32b C32 H32a 109.5 . . ?
H32c C32 Si6 109.5 . . ?
H32c C32 H32a 109.5 . . ?
H32c C32 H32b 109.5 . . ?
Si8 C33A Si7A 113.39(11) . . ?
Al2 C33A Si7A 114.92(13) . . ?
Al2 C33A Si8 124.92(13) . . ?
H33A C33A Si7A 98.68(7) . . ?
H33A C33A Si8 98.68(6) . . ?
H33A C33A Al2 98.68(6) . . ?
Si8 C33B Si7B 115.7(4) . . ?
Al2 C33B Si7B 115.5(4) . . ?
Al2 C33B Si8 121.3(4) . . ?
H33B C33B Si7B 99.2(2) . . ?
H33B C33B Si8 99.2(2) . . ?
H33B C33B Al2 99.19(19) . . ?
H34a C34A Si7A 109.5 . . ?
H34b C34A Si7A 109.5 . . ?
H34b C34A H34a 109.5 . . ?
H34c C34A Si7A 109.5 . . ?
H34c C34A H34a 109.5 . . ?
H34c C34A H34b 109.5 . . ?
H34d C34B Si7B 109.5 . . ?
H34e C34B Si7B 109.5 . . ?
H34e C34B H34d 109.5 . . ?
H34f C34B Si7B 109.5 . . ?
H34f C34B H34d 109.5 . . ?
H34f C34B H34e 109.5 . . ?
H35a C35A Si7A 109.5 . . ?
H35b C35A Si7A 109.5 . . ?
H35b C35A H35a 109.5 . . ?
H35c C35A Si7A 109.5 . . ?
H35c C35A H35a 109.5 . . ?
H35c C35A H35b 109.5 . . ?
H35d C35B Si7B 109.5 . . ?
H35e C35B Si7B 109.5 . . ?
H35e C35B H35d 109.5 . . ?
H35f C35B Si7B 109.5 . . ?
H35f C35B H35d 109.5 . . ?
H35f C35B H35e 109.5 . . ?
H36a C36A Si7A 109.5 . . ?
H36b C36A Si7A 109.5 . . ?
H36b C36A H36a 109.5 . . ?
H36c C36A Si7A 109.5 . . ?
H36c C36A H36a 109.5 . . ?
H36c C36A H36b 109.5 . . ?
H36d C36B Si7B 109.5 . . ?
H36e C36B Si7B 109.5 . . ?
H36e C36B H36d 109.5 . . ?
H36f C36B Si7B 109.5 . . ?
H36f C36B H36d 109.5 . . ?
H36f C36B H36e 109.5 . . ?
H37a C37 Si8 109.5 . . ?
H37b C37 Si8 109.5 . . ?
H37b C37 H37a 109.5 . . ?
H37c C37 Si8 109.5 . . ?
H37c C37 H37a 109.5 . . ?
H37c C37 H37b 109.5 . . ?
H38a C38 Si8 109.5 . . ?
H38b C38 Si8 109.5 . . ?
H38b C38 H38a 109.5 . . ?
H38c C38 Si8 109.5 . . ?
H38c C38 H38a 109.5 . . ?
H38c C38 H38b 109.5 . . ?
H39a C39 Si8 109.5 . . ?
H39b C39 Si8 109.5 . . ?
H39b C39 H39a 109.5 . . ?
H39c C39 Si8 109.5 . . ?
H39c C39 H39a 109.5 . . ?
H39c C39 H39b 109.5 . . ?
C41 C40 P2 106.30(10) . . ?
C42 C40 P2 110.65(12) . . ?
C42 C40 C41 108.57(13) . . ?
C43 C40 P2 112.49(12) . . ?
C43 C40 C41 108.32(14) . . ?
C43 C40 C42 110.33(14) . . ?
H41a C41 C40 109.5 . . ?
H41b C41 C40 109.5 . . ?
H41b C41 H41a 109.5 . . ?
H41c C41 C40 109.5 . . ?
H41c C41 H41a 109.5 . . ?
H41c C41 H41b 109.5 . . ?
H42a C42 C40 109.5 . . ?
H42b C42 C40 109.5 . . ?
H42b C42 H42a 109.5 . . ?
H42c C42 C40 109.5 . . ?
H42c C42 H42a 109.5 . . ?
H42c C42 H42b 109.5 . . ?
H43a C43 C40 109.5 . . ?
H43b C43 C40 109.5 . . ?
H43b C43 H43a 109.5 . . ?
H43c C43 C40 109.5 . . ?
H43c C43 H43a 109.5 . . ?
H43c C43 H43b 109.5 . . ?
C45 C44 P2 111.78(13) . . ?
C46 C44 P2 107.15(11) . . ?
C46 C44 C45 108.93(14) . . ?
C47 C44 P2 111.24(11) . . ?
C47 C44 C45 110.10(14) . . ?
C47 C44 C46 107.47(16) . . ?
H45a C45 C44 109.5 . . ?
H45b C45 C44 109.5 . . ?
H45b C45 H45a 109.5 . . ?
H45c C45 C44 109.5 . . ?
H45c C45 H45a 109.5 . . ?
H45c C45 H45b 109.5 . . ?
H46a C46 C44 109.5 . . ?
H46b C46 C44 109.5 . . ?
H46b C46 H46a 109.5 . . ?
H46c C46 C44 109.5 . . ?
H46c C46 H46a 109.5 . . ?
H46c C46 H46b 109.5 . . ?
H47a C47 C44 109.5 . . ?
H47b C47 C44 109.5 . . ?
H47b C47 H47a 109.5 . . ?
H47c C47 C44 109.5 . . ?
H47c C47 H47a 109.5 . . ?
H47c C47 H47b 109.5 . . ?
H48a C48 P2 108.18(5) . . ?
H48b C48 P2 108.18(5) . . ?
H48b C48 H48a 107.3 . . ?
C49 C48 P2 116.43(11) . . ?
C49 C48 H48a 108.18(8) . . ?
C49 C48 H48b 108.18(8) . . ?
C48 C49 S4 109.50(10) . . ?
H49 C49 S4 109.62(5) . . ?
H49 C49 C48 109.62(8) . . ?
C50 C49 S4 108.81(10) . . ?
C50 C49 C48 109.66(13) . . ?
C50 C49 H49 109.62(9) . . ?
H50a C50 C49 109.5 . . ?
H50b C50 C49 109.5 . . ?
H50b C50 H50a 109.5 . . ?
H50c C50 C49 109.5 . . ?
H50c C50 H50a 109.5 . . ?
H50c C50 H50b 109.5 . . ?

loop_
_geom_bond_atom_site_label_1
_geom_bond_atom_site_label_2
_geom_bond_distance
_geom_bond_site_symmetry_2
_geom_bond_publ_flag
S1 P1 2.0247(5) . ?
S1 Al1 2.4334(6) . ?
S2 Al1 2.2723(5) . ?
S2 C24 1.8372(15) . ?
S3 P2 2.0174(6) . ?
S3 Al2 2.4389(5) . ?
S4 Al2 2.2683(6) . ?
S4 C49 1.8357(14) . ?
P1 C15 1.8635(17) . ?
P1 C19 1.8768(16) . ?
P1 C23 1.8324(15) . ?
P2 C40 1.8628(16) . ?
P2 C44 1.8765(16) . ?
P2 C48 1.8274(15) . ?
Si1 C1 1.8686(14) . ?
Si1 C2 1.8784(16) . ?
Si1 C3 1.8784(17) . ?
Si1 C4 1.8915(18) . ?
Si2 C1 1.8804(14) . ?
Si2 C5 1.8778(16) . ?
Si2 C6 1.8841(16) . ?
Si2 C7 1.8815(16) . ?
Si3 C8 1.8818(14) . ?
Si3 C9 1.8884(16) . ?
Si3 C10 1.8875(14) . ?
Si3 C11 1.8838(17) . ?
Si4 C8 1.8769(14) . ?
Si4 C12 1.8846(15) . ?
Si4 C13 1.8867(16) . ?
Si4 C14 1.8847(15) . ?
Si5 C26 1.8744(16) . ?
Si5 C27 1.8841(18) . ?
Si5 C28 1.8816(19) . ?
Si5 C29 1.884(2) . ?
Si6 C26 1.8849(16) . ?
Si6 C30 1.8798(19) . ?
Si6 C31 1.8895(18) . ?
Si6 C32 1.8747(17) . ?
Si7A C33A 1.880(3) . ?
Si7A C34A 1.881(2) . ?
Si7A C35A 1.884(2) . ?
Si7A C36A 1.883(2) . ?
Si7B C33B 1.853(8) . ?
Si7B C34B 1.891(8) . ?
Si7B C35B 1.910(7) . ?
Si7B C36B 1.879(7) . ?
Si8 C33A 1.895(2) . ?
Si8 C33B 1.865(8) . ?
Si8 C37 1.8842(16) . ?
Si8 C38 1.8807(16) . ?
Si8 C39 1.8852(17) . ?
Al1 C1 2.0078(14) . ?
Al1 C8 2.0088(14) . ?
Al2 C26 2.0127(15) . ?
Al2 C33A 1.985(2) . ?
Al2 C33B 2.080(7) . ?
C1 H1 1.1180 . ?
C2 H2a 1.0970 . ?
C2 H2b 1.0970 . ?
C2 H2c 1.0970 . ?
C3 H3a 1.0970 . ?
C3 H3b 1.0970 . ?
C3 H3c 1.0970 . ?
C4 H4a 1.0970 . ?
C4 H4b 1.0970 . ?
C4 H4c 1.0970 . ?
C5 H5a 1.0970 . ?
C5 H5b 1.0970 . ?
C5 H5c 1.0970 . ?
C6 H6a 1.0970 . ?
C6 H6b 1.0970 . ?
C6 H6c 1.0970 . ?
C7 H7a 1.0970 . ?
C7 H7b 1.0970 . ?
C7 H7c 1.0970 . ?
C8 H8 1.1180 . ?
C9 H9a 1.0970 . ?
C9 H9b 1.0970 . ?
C9 H9c 1.0970 . ?
C10 H10a 1.0970 . ?
C10 H10b 1.0970 . ?
C10 H10c 1.0970 . ?
C11 H11a 1.0970 . ?
C11 H11b 1.0970 . ?
C11 H11c 1.0970 . ?
C12 H12a 1.0970 . ?
C12 H12b 1.0970 . ?
C12 H12c 1.0970 . ?
C13 H13a 1.0970 . ?
C13 H13b 1.0970 . ?
C13 H13c 1.0970 . ?
C14 H14a 1.0970 . ?
C14 H14b 1.0970 . ?
C14 H14c 1.0970 . ?
C15 C16A 1.570(4) . ?
C15 C16B 1.533(4) . ?
C15 C17A 1.487(3) . ?
C15 C17B 1.600(4) . ?
C15 C18A 1.497(4) . ?
C15 C18B 1.589(4) . ?
C16A H16a 1.0970 . ?
C16A H16b 1.0970 . ?
C16A H16c 1.0970 . ?
C16B H16d 1.0970 . ?
C16B H16e 1.0970 . ?
C16B H16f 1.0970 . ?
C17A H17a 1.0970 . ?
C17A H17b 1.0970 . ?
C17A H17c 1.0970 . ?
C17B H17d 1.0970 . ?
C17B H17e 1.0970 . ?
C17B H17f 1.0970 . ?
C18A H18a 1.0970 . ?
C18A H18b 1.0970 . ?
C18A H18c 1.0970 . ?
C18B H18d 1.0970 . ?
C18B H18e 1.0970 . ?
C18B H18f 1.0970 . ?
C19 C20 1.536(2) . ?
C19 C21 1.539(2) . ?
C19 C22 1.534(2) . ?
C20 H20a 1.0970 . ?
C20 H20b 1.0970 . ?
C20 H20c 1.0970 . ?
C21 H21a 1.0970 . ?
C21 H21b 1.0970 . ?
C21 H21c 1.0970 . ?
C22 H22a 1.0970 . ?
C22 H22b 1.0970 . ?
C22 H22c 1.0970 . ?
C23 H23a 1.1110 . ?
C23 H23b 1.1110 . ?
C23 C24 1.536(2) . ?
C24 H24 1.1180 . ?
C24 C25 1.5324(19) . ?
C25 H25a 1.0970 . ?
C25 H25b 1.0970 . ?
C25 H25c 1.0970 . ?
C26 H26 1.1180 . ?
C27 H27a 1.0970 . ?
C27 H27b 1.0970 . ?
C27 H27c 1.0970 . ?
C28 H28a 1.0970 . ?
C28 H28b 1.0970 . ?
C28 H28c 1.0970 . ?
C29 H29a 1.0970 . ?
C29 H29b 1.0970 . ?
C29 H29c 1.0970 . ?
C30 H30a 1.0970 . ?
C30 H30b 1.0970 . ?
C30 H30c 1.0970 . ?
C31 H31a 1.0970 . ?
C31 H31b 1.0970 . ?
C31 H31c 1.0970 . ?
C32 H32a 1.0970 . ?
C32 H32b 1.0970 . ?
C32 H32c 1.0970 . ?
C33A H33A 1.1180 . ?
C33B H33B 1.1180 . ?
C34A H34a 1.0970 . ?
C34A H34b 1.0970 . ?
C34A H34c 1.0970 . ?
C34B H34d 1.0970 . ?
C34B H34e 1.0970 . ?
C34B H34f 1.0970 . ?
C35A H35a 1.0970 . ?
C35A H35b 1.0970 . ?
C35A H35c 1.0970 . ?
C35B H35d 1.0970 . ?
C35B H35e 1.0970 . ?
C35B H35f 1.0970 . ?
C36A H36a 1.0970 . ?
C36A H36b 1.0970 . ?
C36A H36c 1.0970 . ?
C36B H36d 1.0970 . ?
C36B H36e 1.0970 . ?
C36B H36f 1.0970 . ?
C37 H37a 1.0970 . ?
C37 H37b 1.0970 . ?
C37 H37c 1.0970 . ?
C38 H38a 1.0970 . ?
C38 H38b 1.0970 . ?
C38 H38c 1.0970 . ?
C39 H39a 1.0970 . ?
C39 H39b 1.0970 . ?
C39 H39c 1.0970 . ?
C40 C41 1.541(2) . ?
C40 C42 1.539(2) . ?
C40 C43 1.541(2) . ?
C41 H41a 1.0970 . ?
C41 H41b 1.0970 . ?
C41 H41c 1.0970 . ?
C42 H42a 1.0970 . ?
C42 H42b 1.0970 . ?
C42 H42c 1.0970 . ?
C43 H43a 1.0970 . ?
C43 H43b 1.0970 . ?
C43 H43c 1.0970 . ?
C44 C45 1.544(2) . ?
C44 C46 1.540(2) . ?
C44 C47 1.542(2) . ?
C45 H45a 1.0970 . ?
C45 H45b 1.0970 . ?
C45 H45c 1.0970 . ?
C46 H46a 1.0970 . ?
C46 H46b 1.0970 . ?
C46 H46c 1.0970 . ?
C47 H47a 1.0970 . ?
C47 H47b 1.0970 . ?
C47 H47c 1.0970 . ?
C48 H48a 1.1110 . ?
C48 H48b 1.1110 . ?
C48 C49 1.537(2) . ?
C49 H49 1.1180 . ?
C49 C50 1.534(2) . ?
C50 H50a 1.0970 . ?
C50 H50b 1.0970 . ?
C50 H50c 1.0970 . ?

loop_
_geom_torsion_atom_site_label_1
_geom_torsion_atom_site_label_2
_geom_torsion_atom_site_label_3
_geom_torsion_atom_site_label_4
_geom_torsion
_geom_torsion_site_symmetry_1
_geom_torsion_site_symmetry_2
_geom_torsion_site_symmetry_3
_geom_torsion_site_symmetry_4
_geom_torsion_publ_flag
S1 P1 C15 C16A -69.54(15) . . . . ?
S1 P1 C15 C16B -47.08(18) . . . . ?
S1 P1 C15 C17A 45.66(18) . . . . ?
S1 P1 C15 C17B 71.28(18) . . . . ?
S1 P1 C15 C18A 172.82(17) . . . . ?
S1 P1 C15 C18B -169.28(18) . . . . ?
S1 P1 C19 C20 -56.95(9) . . . . ?
S1 P1 C19 C21 -179.95(10) . . . . ?
S1 P1 C19 C22 60.58(9) . . . . ?
S1 P1 C23 C24 -1.51(7) . . . . ?
S2 C24 C23 P1 72.93(9) . . . . ?
S3 P2 C40 C41 -49.75(8) . . . . ?
S3 P2 C40 C42 67.95(9) . . . . ?
S3 P2 C40 C43 -168.14(10) . . . . ?
S3 P2 C44 C45 -169.30(10) . . . . ?
S3 P2 C44 C46 71.44(10) . . . . ?
S3 P2 C44 C47 -45.76(10) . . . . ?
S3 P2 C48 C49 -13.04(7) . . . . ?
S4 C49 C48 P2 79.75(9) . . . . ?
P1 C23 C24 C25 -166.69(12) . . . . ?
P2 C48 C49 C50 -160.93(11) . . . . ?
Si1 C1 Si2 C5 -56.07(10) . . . . ?
Si1 C1 Si2 C6 64.87(10) . . . . ?
Si1 C1 Si2 C7 -179.08(8) . . . . ?
Si2 C1 Si1 C2 -161.94(8) . . . . ?
Si2 C1 Si1 C3 75.17(10) . . . . ?
Si2 C1 Si1 C4 -44.53(11) . . . . ?
Si3 C8 Si4 C12 -165.75(7) . . . . ?
Si3 C8 Si4 C13 -42.97(9) . . . . ?
Si3 C8 Si4 C14 77.93(9) . . . . ?
Si4 C8 Si3 C9 82.65(9) . . . . ?
Si4 C8 Si3 C10 -39.40(9) . . . . ?
Si4 C8 Si3 C11 -155.74(8) . . . . ?
Si5 C26 Si6 C30 -61.78(12) . . . . ?
Si5 C26 Si6 C31 61.09(11) . . . . ?
Si5 C26 Si6 C32 177.94(8) . . . . ?
Si6 C26 Si5 C27 -160.89(9) . . . . ?
Si6 C26 Si5 C28 74.69(11) . . . . ?
Si6 C26 Si5 C29 -45.79(12) . . . . ?
Si7A C33A Si8 C33B -59.7(9) . . . . ?
Si7A C33A Si8 C37 -35.12(15) . . . . ?
Si7A C33A Si8 C38 85.47(12) . . . . ?
Si7A C33A Si8 C39 -159.48(10) . . . . ?
Si7B C33B Si8 C33A 82.1(9) . . . . ?
Si7B C33B Si8 C37 -75.4(4) . . . . ?
Si7B C33B Si8 C38 43.9(5) . . . . ?
Si7B C33B Si8 C39 169.2(3) . . . . ?
Si8 C33A Si7A C34A -165.13(11) . . . . ?
Si8 C33A Si7A C35A 74.85(14) . . . . ?
Si8 C33A Si7A C36A -48.06(14) . . . . ?
Si8 C33B Si7B C34B 158.8(4) . . . . ?
Si8 C33B Si7B C35B 42.5(5) . . . . ?
Si8 C33B Si7B C36B -79.1(4) . . . . ?
Al1 S2 C24 C23 -92.40(7) . . . . ?
Al1 S2 C24 C25 147.82(8) . . . . ?
Al1 C1 Si1 C2 58.25(11) . . . . ?
Al1 C1 Si1 C3 -64.64(10) . . . . ?
Al1 C1 Si1 C4 175.65(9) . . . . ?
Al1 C1 Si2 C5 88.36(8) . . . . ?
Al1 C1 Si2 C6 -150.71(7) . . . . ?
Al1 C1 Si2 C7 -34.65(9) . . . . ?
Al1 C8 Si3 C9 -65.94(9) . . . . ?
Al1 C8 Si3 C10 172.01(7) . . . . ?
Al1 C8 Si3 C11 55.67(9) . . . . ?
Al1 C8 Si4 C12 -20.02(11) . . . . ?
Al1 C8 Si4 C13 102.76(9) . . . . ?
Al1 C8 Si4 C14 -136.34(9) . . . . ?
Al2 S4 C49 C48 -90.08(8) . . . . ?
Al2 S4 C49 C50 150.08(9) . . . . ?
Al2 C26 Si5 C27 61.45(12) . . . . ?
Al2 C26 Si5 C28 -62.97(12) . . . . ?
Al2 C26 Si5 C29 176.56(11) . . . . ?
Al2 C26 Si6 C30 81.56(11) . . . . ?
Al2 C26 Si6 C31 -155.58(8) . . . . ?
Al2 C26 Si6 C32 -38.72(10) . . . . ?
Al2 C33A Si7A C34A 42.15(13) . . . . ?
Al2 C33A Si7A C35A -77.86(13) . . . . ?
Al2 C33A Si7A C36A 159.23(11) . . . . ?
Al2 C33A Si8 C33B 89.9(9) . . . . ?
Al2 C33A Si8 C37 114.42(13) . . . . ?
Al2 C33A Si8 C38 -125.00(12) . . . . ?
Al2 C33A Si8 C39 -9.94(16) . . . . ?
Al2 C33B Si7B C34B -51.0(4) . . . . ?
Al2 C33B Si7B C35B -167.3(4) . . . . ?
Al2 C33B Si7B C36B 71.1(5) . . . . ?
Al2 C33B Si8 C33A -66.3(8) . . . . ?
Al2 C33B Si8 C37 136.2(3) . . . . ?
Al2 C33B Si8 C38 -104.5(4) . . . . ?
Al2 C33B Si8 C39 20.8(5) . . . . ?
C15 P1 C19 C20 65.17(11) . . . . ?
C15 P1 C19 C21 -57.83(11) . . . . ?
C15 P1 C19 C22 -177.31(11) . . . . ?
C15 P1 C23 C24 -125.01(10) . . . . ?
C16A C15 P1 C19 171.53(16) . . . . ?
C16A C15 P1 C23 55.75(18) . . . . ?
C16B C15 P1 C19 -166.01(19) . . . . ?
C16B C15 P1 C23 78.2(2) . . . . ?
C17A C15 P1 C19 -73.3(2) . . . . ?
C17A C15 P1 C23 170.95(19) . . . . ?
C17B C15 P1 C19 -47.6(2) . . . . ?
C17B C15 P1 C23 -163.4(2) . . . . ?
C18A C15 P1 C19 53.89(19) . . . . ?
C18A C15 P1 C23 -61.88(19) . . . . ?
C18B C15 P1 C19 71.8(2) . . . . ?
C18B C15 P1 C23 -44.0(2) . . . . ?
C19 P1 C23 C24 113.63(10) . . . . ?
C20 C19 P1 C23 -177.92(12) . . . . ?
C21 C19 P1 C23 59.08(13) . . . . ?
C22 C19 P1 C23 -60.40(12) . . . . ?
C40 P2 C44 C45 -47.80(10) . . . . ?
C40 P2 C44 C46 -167.07(13) . . . . ?
C40 P2 C44 C47 75.74(11) . . . . ?
C40 P2 C48 C49 -135.47(9) . . . . ?
C41 C40 P2 C44 -168.17(11) . . . . ?
C41 C40 P2 C48 74.88(12) . . . . ?
C42 C40 P2 C44 -50.48(14) . . . . ?
C42 C40 P2 C48 -167.43(11) . . . . ?
C43 C40 P2 C44 73.43(14) . . . . ?
C43 C40 P2 C48 -43.52(13) . . . . ?
C44 P2 C48 C49 102.98(10) . . . . ?
C45 C44 P2 C48 68.84(13) . . . . ?
C46 C44 P2 C48 -50.43(14) . . . . ?
C47 C44 P2 C48 -167.63(13) . . . . ?

loop_
_restr_U_similar_atom_site_label_1
_restr_U_similar_atom_site_label_2
_restr_U_similar_weight_param
Si7A Si7B 0.0010
Si7A C33A 0.0010
Si7A C33B 0.0010
Si7A C34A 0.0010
Si7A C34B 0.0010
Si7A C35A 0.0010
Si7A C35B 0.0010
Si7A C36A 0.0010
Si7A C36B 0.0010
Si7B C33A 0.0010
Si7B C33B 0.0010
Si7B C34A 0.0010
Si7B C34B 0.0010
Si7B C35A 0.0010
Si7B C35B 0.0010
Si7B C36A 0.0010
Si7B C36B 0.0010
Si8 C33A 0.0010
Si8 C33B 0.0010
Si8 C37 0.0010
Si8 C38 0.0010
Si8 C39 0.0010
C15 C16A 0.0010
C15 C16A 0.0010
C15 C16B 0.0010
C15 C16B 0.0010
C15 C17A 0.0010
C15 C17A 0.0010
C15 C17B 0.0010
C15 C17B 0.0010
C15 C18A 0.0010
C15 C18B 0.0010
C15 C18B 0.0010
C16A C16B 0.0010
C16A C16B 0.0010
C17A C17B 0.0010
C17A C17B 0.0010
C18A C18B 0.0010
C33A C33B 0.0010
C34A C34B 0.0010
C35B C36A 0.0010

loop_
_exptl_oxdiff_crystal_face_indexfrac_h
_exptl_oxdiff_crystal_face_indexfrac_k
_exptl_oxdiff_crystal_face_indexfrac_l
_exptl_oxdiff_crystal_face_x
_exptl_oxdiff_crystal_face_y
_exptl_oxdiff_crystal_face_z
-0.0012 0.9996 -1.0003 0.0175 0.0324 0.0488
0.0012 -0.9996 1.0003 -0.0175 -0.0324 -0.0488
-5.0008 -1.0025 -3.0038 0.1837 -0.1816 0.1711
4.9963 1.9993 -3.9963 -0.2304 0.2280 0.1062
5.0008 1.0025 3.0038 -0.1837 0.1816 -0.1711
3.9992 -3.0015 -4.9953 -0.3330 0.0483 0.1040
0.0020 1.0024 4.9994 0.0816 0.0184 -0.1796
-2.0027 -14.0116 -22.9956 -0.5422 -0.4307 0.7521
7.9894 22.0066 8.9984 0.3251 0.8942 -0.2143
4.0135 -0.9879 24.0028 0.0331 0.0407 -0.9784
-10.9826 -12.9958 14.9947 0.3310 -0.7748 -0.5620

loop_
_restr_rigu_atom_site_label_1
_restr_rigu_atom_site_label_2
_restr_rigu_target_weight_param
_restr_rigu_u13_diff
_restr_rigu_u23_diff
_restr_rigu_u33_diff
Si7A Si8 0.001000 -0.000901 -0.007469 0.002389
Si7A C33A 0.001000 0.000898 -0.001267 -0.001020
Si7A C34A 0.001000 -0.001630 0.001097 -0.002415
Si7A C35A 0.001000 -0.000405 0.000047 -0.004397
Si7A C36A 0.001000 -0.000800 0.000086 -0.002273
Si7B Si8 0.001000 -0.000012 -0.007025 0.002269
Si7B C33B 0.001000 0.000113 -0.001066 -0.000349
Si7B C34B 0.001000 -0.000542 0.000170 -0.000715
Si7B C35B 0.001000 -0.000488 -0.000553 -0.000458
Si7B C36B 0.001000 -0.000036 0.000140 0.001417
Si8 C33A 0.001000 -0.000895 0.001474 -0.003940
Si8 C33B 0.001000 -0.001770 0.001056 -0.004490
Si8 C37 0.001000 0.000819 -0.000222 -0.004873
Si8 C38 0.001000 0.000281 0.002670 -0.003504
Si8 C39 0.001000 0.001336 -0.002111 -0.002640
C15 C16A 0.001000 -0.000645 -0.000700 0.000706
C15 C16B 0.001000 -0.000360 -0.000687 0.000325
C15 C17A 0.001000 -0.000240 0.000583 -0.000305
C15 C17B 0.001000 -0.000389 0.000334 -0.000139
C15 C18B 0.001000 -0.000492 -0.000744 0.000240
C16A C16B 0.001000 0.000034 -0.000024 -0.000301
C16A C17A 0.001000 -0.001310 0.000731 -0.000971
C16A C17B 0.001000 -0.001483 0.000709 -0.000859
C16A C18B 0.001000 -0.001677 -0.000159 -0.000234
C16B C17A 0.001000 -0.001184 0.000717 -0.000981
C16B C17B 0.001000 -0.001419 0.000671 -0.000833
C16B C18B 0.001000 -0.001442 -0.000706 -0.000170
C17A C17B 0.001000 -0.000530 0.000011 0.000362
C17A C18B 0.001000 -0.000849 -0.001468 0.000489
C17B C18B 0.001000 -0.000679 -0.001008 0.000125
C33A C33B 0.001000 -0.000113 -0.000069 -0.000366
C33A C34A 0.001000 0.000776 0.003534 -0.003081
C33A C35A 0.001000 0.000703 0.000261 -0.003229
C33A C36A 0.001000 0.000776 -0.001443 -0.001195
C33A C37 0.001000 -0.002066 0.001002 -0.002694
C33A C38 0.001000 -0.000489 -0.001728 -0.002173
C33A C39 0.001000 0.000199 -0.005194 -0.000762
C33B C34B 0.001000 0.000776 0.002433 -0.001715
C33B C35B 0.001000 0.000266 -0.001795 0.000033
C33B C36B 0.001000 -0.000864 0.001782 -0.000049
C33B C37 0.001000 -0.002735 0.001523 -0.002536
C33B C38 0.001000 -0.001466 -0.000647 -0.001269
C33B C39 0.001000 -0.001055 -0.005114 -0.000321
C34A C35A 0.001000 -0.003612 -0.000142 0.000174
C34A C36A 0.001000 -0.000295 -0.003120 0.000047
C34B C35B 0.001000 -0.000577 -0.000908 0.000231
C34B C36B 0.001000 -0.000454 -0.000470 0.000964
C35A C36A 0.001000 -0.002213 0.002826 -0.000477
C35B C36B 0.001000 -0.000303 0.000450 0.001079
C37 C38 0.001000 0.005213 0.007546 -0.000010
C37 C39 0.001000 0.001447 -0.003614 0.000602
C38 C39 0.001000 0.007718 -0.004139 0.000579
